data_7228568
loop_
_publ_author_name
'Carreras, Lucas'
'Rovira, Laura'
'Vaquero, M\'onica'
'Mon, Ignasi'
'Martin, Eddy'
'Benet-Buchholz, Jordi'
'Vidal-Ferran, Anton'

_publ_section_title
;
 Syntheses, characterisation and solid-state study of alkali and ammonium
 BArF salts
;
_journal_issue 52
_journal_name_full 'RSC Adv.'
_journal_page_first 32833
_journal_paper_doi 10.1039/C7RA05928K
_journal_volume 7
_journal_year 2017
_chemical_absolute_configuration ad
_chemical_formula_sum 'C40 H26 B F24 N O'
_chemical_formula_weight 1003.43
_space_group_IT_number 5
_space_group_name_Hall 'C 2y'
_symmetry_cell_setting monoclinic
_symmetry_space_group_name_Hall 'C 2y'
_symmetry_space_group_name_H-M 'C 1 2 1'
_atom_sites_solution_hydrogens mixed
_audit_creation_method SHELXL-2014/7
_audit_update_record
;
2017-04-25 deposited with the CCDC.
2017-06-21 downloaded from the CCDC.
;
_cell_angle_alpha 90
_cell_angle_beta 94.351(7)
_cell_angle_gamma 90
_cell_formula_units_Z 4
_cell_length_a 22.752(5)
_cell_length_b 9.487(2)
_cell_length_c 19.182(4)
_cell_measurement_reflns_used 9872
_cell_measurement_temperature 100(2)
_cell_measurement_theta_max 29.02
_cell_measurement_theta_min 2.33
_cell_volume 4128.5(15)
_computing_cell_refinement 'Bruker APEX2 v2011.4-0'
_computing_data_collection 'Bruker APEX2 v2011.4-0'
_computing_data_reduction 'Bruker SAINT V7.60A'
_computing_molecular_graphics 'Bruker SHELXTL'
_computing_publication_material 'Bruker SHELXTL'
_computing_structure_refinement 'SHELXL-2014 (Sheldrick, 2014)'
_computing_structure_solution Sir2011
_diffrn_ambient_temperature 100(2)
_diffrn_detector_area_resol_mean 512
_diffrn_detector_type '4K CCD area detector APEX II'
_diffrn_measured_fraction_theta_full 0.996
_diffrn_measured_fraction_theta_max 0.892
_diffrn_measurement_device_type 'Kappa 4-axis goniometer bruker-nonius'
_diffrn_measurement_method
;
 Fullsphere data collection, phi and omega scans
;
_diffrn_measurement_specimen_support 'magnetic support with MicroMount'
_diffrn_radiation_monochromator 'Multilayer Montel 200 mirrors'
_diffrn_radiation_type MoK\a
_diffrn_radiation_wavelength 0.71073
_diffrn_reflns_av_R_equivalents 0.0457
_diffrn_reflns_av_sigmaI/netI 0.0487
_diffrn_reflns_Laue_measured_fraction_full 0.996
_diffrn_reflns_Laue_measured_fraction_max 0.892
_diffrn_reflns_limit_h_max 31
_diffrn_reflns_limit_h_min -29
_diffrn_reflns_limit_k_max 13
_diffrn_reflns_limit_k_min -13
_diffrn_reflns_limit_l_max 24
_diffrn_reflns_limit_l_min -26
_diffrn_reflns_number 25002
_diffrn_reflns_point_group_measured_fraction_full 0.996
_diffrn_reflns_point_group_measured_fraction_max 0.851
_diffrn_reflns_theta_full 25.000
_diffrn_reflns_theta_max 29.988
_diffrn_reflns_theta_min 1.795
_diffrn_source 'Rotating anode X-ray tube'
_diffrn_source_current 70
_diffrn_source_power 50
_diffrn_source_size '0.3 mm x 0.3 mm fine focus'
_diffrn_source_type 'Bruker-Nonius FR 591'
_exptl_absorpt_coefficient_mu 0.172
_exptl_absorpt_correction_T_max 0.966
_exptl_absorpt_correction_T_min 0.833
_exptl_absorpt_correction_type empirical
_exptl_absorpt_process_details
; 
 SADABS Version 2008/1 Bruker-Nonius
 Blessing, Acta Cryst. (1995) A51 33-38
;
_exptl_crystal_colour colourless
_exptl_crystal_density_diffrn 1.614
_exptl_crystal_description block
_exptl_crystal_F_000 2008
_exptl_crystal_size_max 0.25
_exptl_crystal_size_mid 0.25
_exptl_crystal_size_min 0.20
_refine_diff_density_max 0.416
_refine_diff_density_min -0.365
_refine_diff_density_rms 0.085
_refine_ls_abs_structure_details
;
 Flack x determined using 3576 quotients [(I+)-(I-)]/[(I+)+(I-)]
 (Parsons, Flack and Wagner, Acta Cryst. B69 (2013) 249-259).
;
_refine_ls_abs_structure_Flack 0.4(2)
_refine_ls_extinction_method none
_refine_ls_goodness_of_fit_ref 1.041
_refine_ls_hydrogen_treatment noref
_refine_ls_matrix_type full
_refine_ls_number_parameters 667
_refine_ls_number_reflns 10245
_refine_ls_number_restraints 121
_refine_ls_restrained_S_all 1.053
_refine_ls_R_factor_all 0.0570
_refine_ls_R_factor_gt 0.0493
_refine_ls_shift/su_max 0.000
_refine_ls_shift/su_mean 0.000
_refine_ls_structure_factor_coef Fsqd
_refine_ls_weighting_details 'w=1/[\s^2^(Fo^2^)+(0.0709P)^2^+2.3256P] where P=(Fo^2^+2Fc^2^)/3'
_refine_ls_weighting_scheme calc
_refine_ls_wR_factor_gt 0.1256
_refine_ls_wR_factor_ref 0.1325
_reflns_Friedel_coverage 0.807
_reflns_Friedel_fraction_full 0.996
_reflns_Friedel_fraction_max 0.805
_reflns_number_gt 8982
_reflns_number_total 10245
_reflns_threshold_expression 'I > 2\s(I)'
_cod_data_source_file c7ra05928k2.cif
_cod_data_source_block mo_IM223WK_0m
_cod_depositor_comments
;
The following automatic conversions were performed:

'_symmetry_cell_setting' value 'Monoclinic' changed to 'monoclinic'
according to
/home/data/users/saulius/crontab/automatic-downloads/rss-feeds/RSC/lib/dictionaries/cif_core.dic
dictionary named 'cif_core.dic' version 2.4.2 from 2011-04-26.

Automatic conversion script
Id: cif_fix_values 4973 2017-02-22 13:04:09Z antanas 
;
_cod_original_cell_volume 4128.7(15)
_cod_original_sg_symbol_H-M C2
_cod_database_code 7228568
_shelx_shelxl_version_number 2014/7
_shelx_space_group_comment
;
The symmetry employed for this shelxl refinement is uniquely defined
by the following loop, which should always be used as a source of
symmetry information in preference to the above space-group names.
They are only intended as comments.
;
_shelx_estimated_absorpt_t_min 0.958
_shelx_estimated_absorpt_t_max 0.966

loop_
_space_group_symop_operation_xyz
'x, y, z'
'-x, y, -z'
'x+1/2, y+1/2, z'
'-x+1/2, y+1/2, -z'

loop_
_atom_site_label
_atom_site_type_symbol
_atom_site_fract_x
_atom_site_fract_y
_atom_site_fract_z
_atom_site_U_iso_or_equiv
_atom_site_adp_type
_atom_site_occupancy
_atom_site_site_symmetry_order
_atom_site_calc_flag
_atom_site_refinement_flags_posn
_atom_site_refinement_flags_adp
_atom_site_refinement_flags_occupancy
_atom_site_disorder_assembly
_atom_site_disorder_group
N1 N 0.76983(13) -0.0877(3) 0.24340(15) 0.0314(6) Uani 1 1 d . . . . .
H1NA H 0.7556 -0.1761 0.2346 0.047 Uiso 1 1 calc DR U . . .
H1NB H 0.7832 -0.0808 0.2892 0.047 Uiso 1 1 calc R U . . .
H1NC H 0.8000 -0.0703 0.2160 0.047 Uiso 1 1 calc R U . . .
C1 C 0.69761(17) -0.0002(5) 0.1512(2) 0.0417(9) Uani 1 1 d . . . . .
H1A H 0.7292 0.0184 0.1205 0.063 Uiso 1 1 calc R U . . .
H1B H 0.6651 0.0660 0.1403 0.063 Uiso 1 1 calc R U . . .
H1C H 0.6834 -0.0969 0.1440 0.063 Uiso 1 1 calc R U . . .
C2 C 0.72120(14) 0.0188(4) 0.22739(18) 0.0295(7) Uani 1 1 d . . . . .
H2 H 0.6885 -0.0026 0.2578 0.035 Uiso 1 1 calc R U . . .
C3 C 0.74574(14) 0.1632(4) 0.2475(2) 0.0319(7) Uani 1 1 d . . . . .
C4 C 0.78297(18) 0.2319(4) 0.2045(3) 0.0466(10) Uani 1 1 d . . . . .
H4 H 0.7894 0.1941 0.1598 0.056 Uiso 1 1 calc R U . . .
C5 C 0.8108(2) 0.3564(5) 0.2269(3) 0.0598(13) Uani 1 1 d . . . . .
H5 H 0.8370 0.4024 0.1980 0.072 Uiso 1 1 calc R U . . .
C6 C 0.80041(19) 0.4124(5) 0.2906(3) 0.0536(11) Uani 1 1 d . . . . .
H6 H 0.8205 0.4955 0.3064 0.064 Uiso 1 1 calc R U . . .
C7 C 0.7607(2) 0.3487(4) 0.3321(2) 0.0462(10) Uani 1 1 d . . . . .
H7 H 0.7521 0.3905 0.3752 0.055 Uiso 1 1 calc R U . . .
C8 C 0.73362(17) 0.2230(4) 0.3103(2) 0.0369(8) Uani 1 1 d . . . . .
H8 H 0.7067 0.1784 0.3388 0.044 Uiso 1 1 calc R U . . .
B1A B 0.5000 1.0089(5) 0.5000 0.0167(8) Uani 1 2 d S T P . .
C1A C 0.50391(12) 1.1128(3) 0.43212(15) 0.0179(5) Uani 1 1 d . . . . .
C2A C 0.46762(12) 1.1037(3) 0.37025(15) 0.0184(5) Uani 1 1 d . . . . .
H2A H 0.4384 1.0321 0.3658 0.022 Uiso 1 1 calc R U . . .
C3A C 0.47319(12) 1.1971(3) 0.31459(15) 0.0186(5) Uani 1 1 d . . . . .
C4A C 0.51535(13) 1.3031(3) 0.31865(16) 0.0211(6) Uani 1 1 d . . . . .
H4A H 0.5192 1.3659 0.2807 0.025 Uiso 1 1 calc R U . . .
C5A C 0.55186(13) 1.3146(3) 0.38015(16) 0.0210(6) Uani 1 1 d . . . . .
C6A C 0.54582(13) 1.2229(3) 0.43565(15) 0.0193(5) Uani 1 1 d . . . . .
H6A H 0.5707 1.2346 0.4773 0.023 Uiso 1 1 calc R U . . .
C7A C 0.43183(13) 1.1847(3) 0.25066(16) 0.0243(6) Uani 1 1 d . . . . .
C8A C 0.59493(15) 1.4342(4) 0.38764(17) 0.0277(7) Uani 1 1 d . . . . .
C9A C 0.44190(12) 0.9046(3) 0.49081(14) 0.0165(5) Uani 1 1 d . . . . .
C10A C 0.39120(12) 0.9204(3) 0.52678(15) 0.0197(6) Uani 1 1 d . . . . .
H10A H 0.3888 0.9977 0.5580 0.024 Uiso 1 1 calc R U . . .
C11A C 0.34386(13) 0.8267(3) 0.51849(16) 0.0206(6) Uani 1 1 d . . . . .
C12A C 0.34456(12) 0.7121(3) 0.47370(15) 0.0203(6) Uani 1 1 d . . . . .
H12A H 0.3123 0.6486 0.4681 0.024 Uiso 1 1 calc R U . . .
C13A C 0.39454(12) 0.6944(3) 0.43731(15) 0.0186(5) Uani 1 1 d . . . . .
C14A C 0.44150(12) 0.7875(3) 0.44556(15) 0.0182(5) Uani 1 1 d . . . . .
H14A H 0.4748 0.7716 0.4196 0.022 Uiso 1 1 calc R U . . .
C15A C 0.29071(14) 0.8499(4) 0.5583(2) 0.0327(8) Uani 1 1 d . . . . .
C16A C 0.39872(14) 0.5667(3) 0.39183(17) 0.0249(6) Uani 1 1 d . . . . .
F1A F 0.37819(9) 1.2393(3) 0.26022(11) 0.0405(5) Uani 1 1 d . . . . .
F2A F 0.42197(10) 1.0515(2) 0.23058(10) 0.0362(5) Uani 1 1 d . . . . .
F3A F 0.45042(10) 1.2525(3) 0.19511(11) 0.0435(6) Uani 1 1 d . . . . .
F4A F 0.61830(11) 1.4641(3) 0.32718(11) 0.0470(6) Uani 1 1 d . . . . .
F5A F 0.56949(11) 1.5532(2) 0.40789(14) 0.0453(6) Uani 1 1 d . . . . .
F6A F 0.64011(9) 1.4093(3) 0.43442(12) 0.0426(6) Uani 1 1 d . . . . .
F7A F 0.2734(3) 0.9912(6) 0.5544(4) 0.0539(16) Uani 0.5 1 d D U P A 1
F8A F 0.3001(4) 0.8293(10) 0.6257(4) 0.054(2) Uani 0.5 1 d D U P A 1
F9A F 0.2425(3) 0.7825(10) 0.5331(4) 0.0455(17) Uani 0.5 1 d D U P A 1
F7A' F 0.2568(5) 0.9519(13) 0.5297(5) 0.049(2) Uani 0.3 1 d D U P A 2
F8A' F 0.3048(6) 0.8889(12) 0.6238(6) 0.035(2) Uani 0.3 1 d D U P A 2
F9A' F 0.2558(5) 0.7360(11) 0.5600(7) 0.045(2) Uani 0.3 1 d D U P A 2
F7A" F 0.2952(7) 0.9431(15) 0.6112(10) 0.049(3) Uani 0.2 1 d D U P A 3
F8A" F 0.2818(7) 0.7233(14) 0.6000(9) 0.055(3) Uani 0.2 1 d D U P A 3
F9A" F 0.2433(6) 0.868(2) 0.5226(7) 0.048(3) Uani 0.2 1 d D U P A 3
F10A F 0.34654(9) 0.5060(3) 0.37516(15) 0.0517(7) Uani 1 1 d . . . . .
F11A F 0.43154(12) 0.4654(3) 0.42295(14) 0.0516(7) Uani 1 1 d . . . . .
F12A F 0.42274(16) 0.5931(3) 0.33259(13) 0.0672(10) Uani 1 1 d . . . . .
B1B B 0.5000 0.0043(5) 0.0000 0.0174(8) Uani 1 2 d S T P . .
C1B C 0.49363(13) -0.0993(3) 0.06771(15) 0.0188(5) Uani 1 1 d . . . . .
C2B C 0.52531(12) -0.0832(3) 0.13228(15) 0.0192(5) Uani 1 1 d . . . . .
H2B H 0.5528 -0.0080 0.1384 0.023 Uiso 1 1 calc R U . . .
C3B C 0.51804(13) -0.1739(3) 0.18834(15) 0.0205(6) Uani 1 1 d . . . . .
C4B C 0.47885(13) -0.2862(3) 0.18174(15) 0.0227(6) Uani 1 1 d . . . . .
H4B H 0.4739 -0.3482 0.2198 0.027 Uiso 1 1 calc R U . . .
C5B C 0.44721(13) -0.3047(3) 0.11776(16) 0.0224(6) Uani 1 1 d . . . . .
C6B C 0.45417(13) -0.2141(3) 0.06188(16) 0.0213(6) Uani 1 1 d . . . . .
H6B H 0.4318 -0.2300 0.0187 0.026 Uiso 1 1 calc R U . . .
C7B C 0.55510(15) -0.1552(4) 0.25562(17) 0.0265(6) Uani 1 1 d . . . . .
C8B C 0.40724(15) -0.4300(4) 0.10629(17) 0.0277(7) Uani 1 1 d . . . . .
C9B C 0.55794(12) 0.1077(3) 0.01192(14) 0.0178(5) Uani 1 1 d . . . . .
C10B C 0.60854(13) 0.0963(3) -0.02442(15) 0.0204(6) Uani 1 1 d . . . . .
H10B H 0.6109 0.0229 -0.0578 0.025 Uiso 1 1 calc R U . . .
C11B C 0.65599(13) 0.1894(4) -0.01343(16) 0.0228(6) Uani 1 1 d . . . . .
C12B C 0.65493(13) 0.2971(3) 0.03515(16) 0.0239(6) Uani 1 1 d . . . . .
H12B H 0.6874 0.3595 0.0430 0.029 Uiso 1 1 calc R U . . .
C13B C 0.60528(13) 0.3113(3) 0.07194(16) 0.0221(6) Uani 1 1 d . . . . .
C14B C 0.55752(12) 0.2200(3) 0.06020(15) 0.0194(5) Uani 1 1 d . . . . .
H14B H 0.5236 0.2337 0.0855 0.023 Uiso 1 1 calc R U . . .
C15B C 0.70821(14) 0.1748(4) -0.05626(19) 0.0316(8) Uani 1 1 d . . . . .
C16B C 0.60387(16) 0.4276(4) 0.12397(19) 0.0312(7) Uani 1 1 d . . . . .
F1B F 0.57391(10) -0.0225(3) 0.26663(11) 0.0400(5) Uani 1 1 d . . . . .
F2B F 0.52710(12) -0.1895(3) 0.31146(11) 0.0525(7) Uani 1 1 d . . . . .
F3B F 0.60441(12) -0.2324(3) 0.25812(14) 0.0604(8) Uani 1 1 d . . . . .
F4B F 0.35804(9) -0.4014(2) 0.06519(12) 0.0383(5) Uani 1 1 d . . . . .
F5B F 0.38856(10) -0.4807(2) 0.16688(11) 0.0399(5) Uani 1 1 d . . . . .
F6B F 0.43357(10) -0.5378(2) 0.07638(12) 0.0393(5) Uani 1 1 d . . . . .
F7B F 0.69734(12) 0.2315(5) -0.11933(14) 0.0789(12) Uani 1 1 d . . . . .
F8B F 0.75603(11) 0.2376(5) -0.02879(16) 0.0753(11) Uani 1 1 d . . . . .
F9B F 0.72254(15) 0.0426(3) -0.0675(2) 0.0850(12) Uani 1 1 d . . . . .
F10B F 0.6108(2) 0.5535(3) 0.09795(16) 0.0863(13) Uani 1 1 d . . . . .
F11B F 0.64652(14) 0.4122(4) 0.17648(17) 0.0796(11) Uani 1 1 d . . . . .
F12B F 0.55477(12) 0.4331(3) 0.15738(14) 0.0545(7) Uani 1 1 d . . . . .
O1W O 0.71645(14) 0.6576(3) 0.2342(2) 0.0535(8) Uani 1 1 d D . . . .
H1W1 H 0.691(2) 0.641(5) 0.266(2) 0.080 Uiso 1 1 d D U . . .
H1W2 H 0.724(3) 0.571(3) 0.221(3) 0.080 Uiso 1 1 d D U . . .

loop_
_atom_site_aniso_label
_atom_site_aniso_U_11
_atom_site_aniso_U_22
_atom_site_aniso_U_33
_atom_site_aniso_U_23
_atom_site_aniso_U_13
_atom_site_aniso_U_12
N1 0.0322(14) 0.0269(14) 0.0341(15) 0.0016(12) -0.0041(11) 0.0043(11)
C1 0.0382(19) 0.046(2) 0.040(2) 0.0098(17) -0.0074(15) 0.0055(17)
C2 0.0257(14) 0.0280(16) 0.0352(17) 0.0064(13) 0.0041(12) 0.0055(12)
C3 0.0259(15) 0.0266(15) 0.044(2) 0.0054(14) 0.0047(14) 0.0063(12)
C4 0.041(2) 0.038(2) 0.063(3) 0.001(2) 0.0190(19) -0.0014(17)
C5 0.045(2) 0.046(3) 0.090(4) 0.001(3) 0.022(2) -0.012(2)
C6 0.042(2) 0.032(2) 0.085(3) 0.001(2) -0.004(2) -0.0001(17)
C7 0.056(2) 0.0319(19) 0.049(2) -0.0003(17) -0.0054(19) 0.0104(18)
C8 0.0408(19) 0.0314(18) 0.0387(19) 0.0077(15) 0.0029(15) 0.0040(15)
B1A 0.0195(19) 0.0140(19) 0.017(2) 0.000 0.0022(15) 0.000
C1A 0.0198(12) 0.0148(12) 0.0195(14) -0.0004(11) 0.0038(10) 0.0004(10)
C2A 0.0182(12) 0.0166(13) 0.0203(13) -0.0008(11) 0.0012(10) 0.0014(10)
C3A 0.0200(12) 0.0174(13) 0.0183(13) -0.0005(11) 0.0011(10) 0.0045(10)
C4A 0.0241(13) 0.0178(14) 0.0217(14) 0.0026(11) 0.0044(11) 0.0031(11)
C5A 0.0234(13) 0.0157(13) 0.0245(15) -0.0013(11) 0.0052(11) -0.0014(11)
C6A 0.0214(12) 0.0173(13) 0.0191(13) -0.0010(11) 0.0021(10) 0.0004(11)
C7A 0.0242(14) 0.0264(16) 0.0216(15) 0.0033(12) -0.0019(11) 0.0015(12)
C8A 0.0306(16) 0.0246(16) 0.0278(16) 0.0023(13) 0.0014(12) -0.0061(13)
C9A 0.0203(12) 0.0138(12) 0.0152(12) 0.0019(10) 0.0001(10) 0.0015(10)
C10A 0.0199(13) 0.0189(13) 0.0204(14) -0.0045(11) 0.0015(10) 0.0025(11)
C11A 0.0189(13) 0.0225(15) 0.0207(14) -0.0016(11) 0.0048(10) 0.0034(11)
C12A 0.0204(13) 0.0193(13) 0.0213(14) -0.0005(11) 0.0023(10) -0.0009(11)
C13A 0.0216(13) 0.0169(13) 0.0171(13) 0.0001(10) 0.0005(10) -0.0002(10)
C14A 0.0192(13) 0.0200(13) 0.0158(13) 0.0003(10) 0.0041(10) 0.0020(10)
C15A 0.0207(15) 0.040(2) 0.0384(19) -0.0148(16) 0.0089(13) -0.0028(14)
C16A 0.0251(14) 0.0233(15) 0.0268(15) -0.0071(12) 0.0056(12) -0.0034(12)
F1A 0.0274(10) 0.0544(14) 0.0383(11) -0.0029(10) -0.0069(8) 0.0146(9)
F2A 0.0445(12) 0.0333(11) 0.0292(10) -0.0057(9) -0.0087(9) -0.0023(9)
F3A 0.0489(12) 0.0588(15) 0.0219(10) 0.0165(10) -0.0039(9) -0.0144(11)
F4A 0.0553(14) 0.0518(15) 0.0351(12) 0.0062(11) 0.0115(10) -0.0287(12)
F5A 0.0502(13) 0.0206(10) 0.0645(15) -0.0098(10) -0.0006(11) -0.0059(9)
F6A 0.0343(11) 0.0405(12) 0.0507(13) 0.0150(11) -0.0123(10) -0.0160(9)
F7A 0.035(3) 0.041(3) 0.089(5) -0.012(3) 0.026(3) 0.011(2)
F8A 0.041(3) 0.096(6) 0.029(3) -0.003(4) 0.019(2) 0.001(4)
F9A 0.018(2) 0.063(4) 0.057(4) -0.025(3) 0.012(2) -0.012(3)
F7A' 0.032(5) 0.055(6) 0.058(5) -0.009(5) 0.005(4) 0.026(4)
F8A' 0.034(4) 0.040(6) 0.034(4) -0.011(5) 0.016(3) 0.001(5)
F9A' 0.029(5) 0.049(5) 0.060(6) -0.024(4) 0.028(4) -0.023(4)
F7A" 0.039(5) 0.055(7) 0.057(6) -0.029(6) 0.022(5) -0.004(5)
F8A" 0.048(5) 0.061(6) 0.060(6) 0.011(5) 0.030(5) -0.002(5)
F9A" 0.025(5) 0.066(7) 0.056(5) -0.015(6) 0.010(4) 0.006(6)
F10A 0.0305(11) 0.0465(14) 0.0777(17) -0.0414(13) 0.0008(11) -0.0077(10)
F11A 0.0641(16) 0.0328(12) 0.0566(15) -0.0189(11) -0.0054(12) 0.0215(11)
F12A 0.127(3) 0.0422(15) 0.0383(13) -0.0202(11) 0.0461(16) -0.0299(16)
B1B 0.0189(19) 0.018(2) 0.016(2) 0.000 0.0050(15) 0.000
C1B 0.0231(13) 0.0167(13) 0.0173(13) 0.0003(11) 0.0049(10) 0.0032(11)
C2B 0.0190(12) 0.0181(13) 0.0213(14) 0.0007(11) 0.0063(10) 0.0015(10)
C3B 0.0228(13) 0.0210(14) 0.0182(14) 0.0008(11) 0.0045(11) 0.0053(11)
C4B 0.0282(14) 0.0217(15) 0.0192(14) 0.0039(11) 0.0077(11) 0.0030(12)
C5B 0.0247(14) 0.0200(14) 0.0231(15) 0.0011(12) 0.0060(11) -0.0008(12)
C6B 0.0247(14) 0.0204(14) 0.0188(14) -0.0007(11) 0.0024(11) 0.0010(11)
C7B 0.0290(15) 0.0311(16) 0.0197(14) 0.0034(12) 0.0030(12) 0.0030(13)
C8B 0.0337(16) 0.0239(15) 0.0257(16) 0.0049(13) 0.0041(13) -0.0044(13)
C9B 0.0219(12) 0.0177(13) 0.0138(13) 0.0021(10) 0.0022(10) 0.0010(11)
C10B 0.0235(14) 0.0217(15) 0.0163(13) 0.0033(11) 0.0021(10) 0.0006(11)
C11B 0.0199(13) 0.0272(16) 0.0215(14) 0.0053(12) 0.0023(11) -0.0004(11)
C12B 0.0211(14) 0.0232(15) 0.0268(15) 0.0045(12) -0.0024(11) -0.0023(11)
C13B 0.0259(14) 0.0186(14) 0.0215(14) 0.0022(11) -0.0007(11) 0.0003(11)
C14B 0.0221(13) 0.0183(13) 0.0179(13) 0.0006(11) 0.0020(10) 0.0008(11)
C15B 0.0216(14) 0.041(2) 0.0326(18) 0.0037(15) 0.0063(13) 0.0007(14)
C16B 0.0346(17) 0.0256(16) 0.0331(17) -0.0049(14) 0.0018(13) -0.0073(13)
F1B 0.0509(13) 0.0388(12) 0.0282(11) -0.0003(9) -0.0097(9) -0.0120(10)
F2B 0.0595(15) 0.079(2) 0.0193(11) 0.0060(11) 0.0044(10) -0.0268(14)
F3B 0.0535(15) 0.0693(18) 0.0545(15) -0.0152(14) -0.0214(12) 0.0339(14)
F4B 0.0314(10) 0.0385(12) 0.0439(12) 0.0068(10) -0.0042(9) -0.0091(9)
F5B 0.0502(12) 0.0347(12) 0.0358(11) 0.0073(9) 0.0102(9) -0.0165(10)
F6B 0.0481(12) 0.0229(10) 0.0472(13) -0.0105(9) 0.0062(10) -0.0053(9)
F7B 0.0484(14) 0.151(4) 0.0409(14) 0.0377(19) 0.0246(12) 0.0211(19)
F8B 0.0269(11) 0.134(3) 0.0664(18) -0.034(2) 0.0154(11) -0.0226(16)
F9B 0.0681(19) 0.0496(17) 0.147(3) -0.005(2) 0.073(2) 0.0097(15)
F10B 0.179(4) 0.0236(12) 0.0632(18) -0.0087(12) 0.052(2) -0.0200(18)
F11B 0.0687(19) 0.092(2) 0.0723(19) -0.0524(19) -0.0337(15) 0.0235(17)
F12B 0.0555(15) 0.0503(15) 0.0604(15) -0.0314(13) 0.0224(12) -0.0097(12)
O1W 0.0429(16) 0.0328(14) 0.085(3) -0.0112(16) 0.0088(16) -0.0018(12)

loop_
_atom_type_symbol
_atom_type_description
_atom_type_scat_dispersion_real
_atom_type_scat_dispersion_imag
_atom_type_scat_source
C C 0.0033 0.0016 'International Tables Vol C Tables 4.2.6.8 and 6.1.1.4'
H H 0.0000 0.0000 'International Tables Vol C Tables 4.2.6.8 and 6.1.1.4'
B B 0.0013 0.0007 'International Tables Vol C Tables 4.2.6.8 and 6.1.1.4'
N N 0.0061 0.0033 'International Tables Vol C Tables 4.2.6.8 and 6.1.1.4'
F F 0.0171 0.0103 'International Tables Vol C Tables 4.2.6.8 and 6.1.1.4'
O O 0.0106 0.0060 'International Tables Vol C Tables 4.2.6.8 and 6.1.1.4'

loop_
_geom_angle_atom_site_label_1
_geom_angle_atom_site_label_2
_geom_angle_atom_site_label_3
_geom_angle
_geom_angle_site_symmetry_1
_geom_angle_site_symmetry_3
N1 C2 C3 107.6(3) . .
N1 C2 C1 108.3(3) . .
C3 C2 C1 116.4(3) . .
C8 C3 C4 119.8(4) . .
C8 C3 C2 120.0(3) . .
C4 C3 C2 120.1(4) . .
C3 C4 C5 119.8(4) . .
C6 C5 C4 119.9(4) . .
C5 C6 C7 120.5(4) . .
C6 C7 C8 119.5(4) . .
C3 C8 C7 120.1(4) . .
C1A B1A C1A 106.2(3) 2_656 .
C1A B1A C9A 110.72(14) 2_656 .
C1A B1A C9A 111.51(14) . .
C1A B1A C9A 111.51(14) 2_656 2_656
C1A B1A C9A 110.72(14) . 2_656
C9A B1A C9A 106.3(3) . 2_656
C2A C1A C6A 116.1(3) . .
C2A C1A B1A 125.0(2) . .
C6A C1A B1A 118.9(2) . .
C1A C2A C3A 121.8(3) . .
C4A C3A C2A 121.2(3) . .
C4A C3A C7A 119.5(3) . .
C2A C3A C7A 119.2(3) . .
C3A C4A C5A 118.0(3) . .
C6A C5A C4A 120.8(3) . .
C6A C5A C8A 120.2(3) . .
C4A C5A C8A 118.9(3) . .
C5A C6A C1A 122.1(3) . .
F2A C7A F3A 106.3(3) . .
F2A C7A F1A 105.6(3) . .
F3A C7A F1A 105.5(3) . .
F2A C7A C3A 113.2(3) . .
F3A C7A C3A 113.4(3) . .
F1A C7A C3A 112.2(3) . .
F6A C8A F5A 106.4(3) . .
F6A C8A F4A 106.5(3) . .
F5A C8A F4A 106.3(3) . .
F6A C8A C5A 113.3(3) . .
F5A C8A C5A 111.8(3) . .
F4A C8A C5A 112.1(3) . .
C10A C9A C14A 115.0(3) . .
C10A C9A B1A 124.6(2) . .
C14A C9A B1A 120.4(2) . .
C11A C10A C9A 122.3(3) . .
C12A C11A C10A 121.7(3) . .
C12A C11A C15A 118.7(3) . .
C10A C11A C15A 119.7(3) . .
C11A C12A C13A 117.0(3) . .
C14A C13A C12A 121.3(3) . .
C14A C13A C16A 119.9(3) . .
C12A C13A C16A 118.7(3) . .
C13A C14A C9A 122.8(3) . .
F8A C15A F9A 110.9(6) . .
F8A' C15A F7A' 106.2(7) . .
F8A' C15A F9A' 107.7(8) . .
F7A' C15A F9A' 105.6(7) . .
F9A" C15A F7A" 109.7(9) . .
F8A C15A F7A 102.8(6) . .
F9A C15A F7A 102.8(5) . .
F9A" C15A F8A" 105.3(9) . .
F7A" C15A F8A" 97.7(9) . .
F9A" C15A C11A 116.1(7) . .
F8A C15A C11A 113.9(5) . .
F8A' C15A C11A 112.3(7) . .
F9A C15A C11A 114.8(4) . .
F7A' C15A C11A 111.3(6) . .
F9A' C15A C11A 113.4(5) . .
F7A" C15A C11A 117.6(7) . .
F7A C15A C11A 110.4(4) . .
F8A" C15A C11A 108.0(6) . .
F12A C16A F11A 105.5(3) . .
F12A C16A F10A 107.1(3) . .
F11A C16A F10A 104.7(3) . .
F12A C16A C13A 113.3(3) . .
F11A C16A C13A 112.4(3) . .
F10A C16A C13A 113.1(3) . .
C1B B1B C1B 106.5(3) 2_655 .
C1B B1B C9B 110.40(14) 2_655 .
C1B B1B C9B 111.37(14) . .
C1B B1B C9B 111.36(14) 2_655 2_655
C1B B1B C9B 110.40(14) . 2_655
C9B B1B C9B 106.8(3) . 2_655
C2B C1B C6B 116.0(3) . .
C2B C1B B1B 124.5(2) . .
C6B C1B B1B 119.5(2) . .
C1B C2B C3B 122.2(3) . .
C4B C3B C2B 121.0(3) . .
C4B C3B C7B 119.0(3) . .
C2B C3B C7B 119.9(3) . .
C5B C4B C3B 117.7(3) . .
C4B C5B C6B 121.5(3) . .
C4B C5B C8B 119.8(3) . .
C6B C5B C8B 118.6(3) . .
C5B C6B C1B 121.6(3) . .
F2B C7B F3B 106.8(3) . .
F2B C7B F1B 105.6(3) . .
F3B C7B F1B 104.6(3) . .
F2B C7B C3B 113.1(3) . .
F3B C7B C3B 112.4(3) . .
F1B C7B C3B 113.5(3) . .
F6B C8B F4B 106.4(3) . .
F6B C8B F5B 106.0(3) . .
F4B C8B F5B 105.8(3) . .
F6B C8B C5B 112.5(3) . .
F4B C8B C5B 113.1(3) . .
F5B C8B C5B 112.4(3) . .
C10B C9B C14B 115.7(3) . .
C10B C9B B1B 124.6(2) . .
C14B C9B B1B 119.7(2) . .
C9B C10B C11B 122.2(3) . .
C12B C11B C10B 121.0(3) . .
C12B C11B C15B 119.4(3) . .
C10B C11B C15B 119.6(3) . .
C13B C12B C11B 118.2(3) . .
C12B C13B C14B 120.9(3) . .
C12B C13B C16B 118.3(3) . .
C14B C13B C16B 120.8(3) . .
C13B C14B C9B 122.1(3) . .
F8B C15B F9B 106.8(4) . .
F8B C15B F7B 105.8(3) . .
F9B C15B F7B 105.5(4) . .
F8B C15B C11B 113.8(3) . .
F9B C15B C11B 113.1(3) . .
F7B C15B C11B 111.1(3) . .
F10B C16B F12B 106.1(3) . .
F10B C16B F11B 106.4(4) . .
F12B C16B F11B 103.1(3) . .
F10B C16B C13B 114.3(3) . .
F12B C16B C13B 114.4(3) . .
F11B C16B C13B 111.6(3) . .

loop_
_geom_bond_atom_site_label_1
_geom_bond_atom_site_label_2
_geom_bond_distance
_geom_bond_site_symmetry_2
N1 C2 1.513(4) .
C1 C2 1.529(5) .
C2 C3 1.518(5) .
C3 C8 1.378(5) .
C3 C4 1.390(5) .
C4 C5 1.393(7) .
C5 C6 1.369(8) .
C6 C7 1.387(7) .
C7 C8 1.392(6) .
B1A C1A 1.641(4) 2_656
B1A C1A 1.641(4) .
B1A C9A 1.650(4) .
B1A C9A 1.650(4) 2_656
C1A C2A 1.396(4) .
C1A C6A 1.412(4) .
C2A C3A 1.401(4) .
C3A C4A 1.388(4) .
C3A C7A 1.493(4) .
C4A C5A 1.395(4) .
C5A C6A 1.390(4) .
C5A C8A 1.499(4) .
C7A F2A 1.335(4) .
C7A F3A 1.341(4) .
C7A F1A 1.351(4) .
C8A F6A 1.333(4) .
C8A F5A 1.339(4) .
C8A F4A 1.342(4) .
C9A C10A 1.396(4) .
C9A C14A 1.410(4) .
C10A C11A 1.396(4) .
C11A C12A 1.387(4) .
C11A C15A 1.495(4) .
C12A C13A 1.389(4) .
C13A C14A 1.386(4) .
C13A C16A 1.500(4) .
C15A F9A" 1.247(12) .
C15A F8A 1.309(8) .
C15A F8A' 1.325(10) .
C15A F9A 1.328(6) .
C15A F7A' 1.330(9) .
C15A F9A' 1.343(9) .
C15A F7A" 1.343(14) .
C15A F7A 1.398(7) .
C15A F8A" 1.465(12) .
C16A F12A 1.322(4) .
C16A F11A 1.330(4) .
C16A F10A 1.336(4) .
B1B C1B 1.644(4) 2_655
B1B C1B 1.644(4) .
B1B C9B 1.645(4) .
B1B C9B 1.645(4) 2_655
C1B C2B 1.393(4) .
C1B C6B 1.411(4) .
C2B C3B 1.397(4) .
C3B C4B 1.389(4) .
C3B C7B 1.498(4) .
C4B C5B 1.386(4) .
C5B C6B 1.392(4) .
C5B C8B 1.503(4) .
C7B F2B 1.328(4) .
C7B F3B 1.338(4) .
C7B F1B 1.341(4) .
C8B F6B 1.336(4) .
C8B F4B 1.347(4) .
C8B F5B 1.356(4) .
C9B C10B 1.395(4) .
C9B C14B 1.412(4) .
C10B C11B 1.398(4) .
C11B C12B 1.384(5) .
C11B C15B 1.501(4) .
C12B C13B 1.383(4) .
C13B C14B 1.395(4) .
C13B C16B 1.489(5) .
C15B F8B 1.315(5) .
C15B F9B 1.318(5) .
C15B F7B 1.330(5) .
C16B F10B 1.309(4) .
C16B F12B 1.331(4) .
C16B F11B 1.352(5) .

loop_
_geom_torsion_atom_site_label_1
_geom_torsion_atom_site_label_2
_geom_torsion_atom_site_label_3
_geom_torsion_atom_site_label_4
_geom_torsion
_geom_torsion_site_symmetry_1
N1 C2 C3 C8 -99.7(4) .
C1 C2 C3 C8 138.7(4) .
N1 C2 C3 C4 76.9(4) .
C1 C2 C3 C4 -44.7(5) .
C8 C3 C4 C5 4.1(6) .
C2 C3 C4 C5 -172.5(4) .
C3 C4 C5 C6 -1.5(7) .
C4 C5 C6 C7 -2.2(8) .
C5 C6 C7 C8 3.2(7) .
C4 C3 C8 C7 -3.0(5) .
C2 C3 C8 C7 173.6(3) .
C6 C7 C8 C3 -0.6(6) .
C1A B1A C1A C2A -128.3(3) 2_656
C9A B1A C1A C2A -7.6(4) .
C9A B1A C1A C2A 110.5(3) 2_656
C1A B1A C1A C6A 50.1(2) 2_656
C9A B1A C1A C6A 170.8(2) .
C9A B1A C1A C6A -71.1(3) 2_656
C6A C1A C2A C3A 0.9(4) .
B1A C1A C2A C3A 179.4(2) .
C1A C2A C3A C4A 0.1(4) .
C1A C2A C3A C7A -178.1(3) .
C2A C3A C4A C5A -0.5(4) .
C7A C3A C4A C5A 177.8(3) .
C3A C4A C5A C6A -0.3(4) .
C3A C4A C5A C8A -175.9(3) .
C4A C5A C6A C1A 1.4(4) .
C8A C5A C6A C1A 177.0(3) .
C2A C1A C6A C5A -1.7(4) .
B1A C1A C6A C5A 179.7(3) .
C4A C3A C7A F2A 139.5(3) .
C2A C3A C7A F2A -42.2(4) .
C4A C3A C7A F3A 18.3(4) .
C2A C3A C7A F3A -163.5(3) .
C4A C3A C7A F1A -101.2(3) .
C2A C3A C7A F1A 77.1(4) .
C6A C5A C8A F6A 26.7(4) .
C4A C5A C8A F6A -157.6(3) .
C6A C5A C8A F5A -93.5(4) .
C4A C5A C8A F5A 82.1(4) .
C6A C5A C8A F4A 147.2(3) .
C4A C5A C8A F4A -37.1(4) .
C1A B1A C9A C10A 11.6(4) 2_656
C1A B1A C9A C10A -106.4(3) .
C9A B1A C9A C10A 132.9(3) 2_656
C1A B1A C9A C14A -166.6(2) 2_656
C1A B1A C9A C14A 75.4(3) .
C9A B1A C9A C14A -45.4(2) 2_656
C14A C9A C10A C11A 0.2(4) .
B1A C9A C10A C11A -178.2(3) .
C9A C10A C11A C12A -0.1(5) .
C9A C10A C11A C15A -179.8(3) .
C10A C11A C12A C13A 0.0(4) .
C15A C11A C12A C13A 179.7(3) .
C11A C12A C13A C14A 0.0(4) .
C11A C12A C13A C16A 176.1(3) .
C12A C13A C14A C9A 0.1(5) .
C16A C13A C14A C9A -176.0(3) .
C10A C9A C14A C13A -0.2(4) .
B1A C9A C14A C13A 178.3(2) .
C12A C11A C15A F9A" -60.1(12) .
C10A C11A C15A F9A" 119.6(12) .
C12A C11A C15A F8A 111.3(6) .
C10A C11A C15A F8A -69.0(6) .
C12A C11A C15A F8A' 138.8(6) .
C10A C11A C15A F8A' -41.5(7) .
C12A C11A C15A F9A -18.1(7) .
C10A C11A C15A F9A 161.6(6) .
C12A C11A C15A F7A' -102.3(7) .
C10A C11A C15A F7A' 77.3(7) .
C12A C11A C15A F9A' 16.5(9) .
C10A C11A C15A F9A' -163.8(8) .
C12A C11A C15A F7A" 167.1(10) .
C10A C11A C15A F7A" -13.3(11) .
C12A C11A C15A F7A -133.6(5) .
C10A C11A C15A F7A 46.0(6) .
C12A C11A C15A F8A" 57.8(9) .
C10A C11A C15A F8A" -122.5(8) .
C14A C13A C16A F12A -42.7(4) .
C12A C13A C16A F12A 141.1(3) .
C14A C13A C16A F11A 76.8(4) .
C12A C13A C16A F11A -99.4(3) .
C14A C13A C16A F10A -164.8(3) .
C12A C13A C16A F10A 19.0(4) .
C1B B1B C1B C2B 132.7(3) 2_655
C9B B1B C1B C2B 12.3(4) .
C9B B1B C1B C2B -106.2(3) 2_655
C1B B1B C1B C6B -46.8(2) 2_655
C9B B1B C1B C6B -167.2(3) .
C9B B1B C1B C6B 74.3(3) 2_655
C6B C1B C2B C3B -0.8(4) .
B1B C1B C2B C3B 179.7(3) .
C1B C2B C3B C4B 0.7(4) .
C1B C2B C3B C7B 177.5(3) .
C2B C3B C4B C5B -0.2(4) .
C7B C3B C4B C5B -177.0(3) .
C3B C4B C5B C6B -0.1(4) .
C3B C4B C5B C8B 175.9(3) .
C4B C5B C6B C1B -0.1(5) .
C8B C5B C6B C1B -176.2(3) .
C2B C1B C6B C5B 0.5(4) .
B1B C1B C6B C5B -179.9(3) .
C4B C3B C7B F2B -36.2(4) .
C2B C3B C7B F2B 147.0(3) .
C4B C3B C7B F3B 85.0(4) .
C2B C3B C7B F3B -91.9(4) .
C4B C3B C7B F1B -156.6(3) .
C2B C3B C7B F1B 26.6(4) .
C4B C5B C8B F6B -94.8(4) .
C6B C5B C8B F6B 81.3(4) .
C4B C5B C8B F4B 144.6(3) .
C6B C5B C8B F4B -39.3(4) .
C4B C5B C8B F5B 24.8(4) .
C6B C5B C8B F5B -159.1(3) .
C1B B1B C9B C10B -7.7(4) 2_655
C1B B1B C9B C10B 110.4(3) .
C9B B1B C9B C10B -129.0(3) 2_655
C1B B1B C9B C14B 170.1(3) 2_655
C1B B1B C9B C14B -71.8(3) .
C9B B1B C9B C14B 48.8(2) 2_655
C14B C9B C10B C11B 0.5(4) .
B1B C9B C10B C11B 178.3(3) .
C9B C10B C11B C12B 0.7(5) .
C9B C10B C11B C15B -177.7(3) .
C10B C11B C12B C13B -0.8(5) .
C15B C11B C12B C13B 177.5(3) .
C11B C12B C13B C14B -0.2(5) .
C11B C12B C13B C16B -179.7(3) .
C12B C13B C14B C9B 1.5(5) .
C16B C13B C14B C9B -179.1(3) .
C10B C9B C14B C13B -1.6(4) .
B1B C9B C14B C13B -179.5(3) .
C12B C11B C15B F8B 20.4(5) .
C10B C11B C15B F8B -161.2(4) .
C12B C11B C15B F9B 142.6(4) .
C10B C11B C15B F9B -39.0(5) .
C12B C11B C15B F7B -98.9(4) .
C10B C11B C15B F7B 79.5(4) .
C12B C13B C16B F10B 57.9(5) .
C14B C13B C16B F10B -121.5(4) .
C12B C13B C16B F12B -179.5(3) .
C14B C13B C16B F12B 1.1(5) .
C12B C13B C16B F11B -62.9(4) .
C14B C13B C16B F11B 117.7(4) .
